data_7111191
loop_
_publ_author_name
'Field, Jason E.'
'Venkataraman, D.'

_publ_section_title
;
 Helix versus zig-zag: control of supramolecular topology via carboxylic
 acid conformations in ortho-substituted phenyl amines
;
_journal_issue 4
_journal_name_full 'Chemical Communications'
_journal_page_first 306
_journal_paper_doi 10.1039/b110049a
_journal_year 2002
_chemical_compound_source 'Local laboratory'
_chemical_formula_moiety 'C14 H10 O5 '
_chemical_formula_sum 'C14 H10 O5'
_chemical_formula_weight 258.229
_chemical_name_systematic
;
?
;
_space_group_IT_number 15
_symmetry_cell_setting monoclinic
_symmetry_space_group_name_Hall '-C 2yc'
_symmetry_space_group_name_H-M 'C 1 2/c 1'
_atom_sites_solution_primary direct
_atom_sites_solution_secondary difmap
_cell_angle_alpha 90.00
_cell_angle_beta 99.660(2)
_cell_angle_gamma 90.00
_cell_formula_units_Z 4
_cell_length_a 13.5889(5)
_cell_length_b 6.6994(3)
_cell_length_c 13.5648(6)
_cell_measurement_reflns_used 1123
_cell_measurement_temperature 298
_cell_measurement_theta_max 25.028
_cell_measurement_theta_min 4.076
_cell_volume 1217.40(9)
_computing_data_collection KappaCCD
_computing_data_reduction 'Denzo and Scalepak (Otwinowski & Minor, 1997)'
_computing_structure_refinement 'SHELXL-97 (Sheldrick, 1997)'
_computing_structure_solution 'SIR92 (Altomare et al., 1994)'
_diffrn_measured_fraction_theta_full 0.989
_diffrn_measured_fraction_theta_max 0.989
_diffrn_measurement_device KappaCCD
_diffrn_orient_matrix_type X=UH
_diffrn_orient_matrix_UB_11 0.03148
_diffrn_orient_matrix_UB_12 0.08877
_diffrn_orient_matrix_UB_13 -0.04517
_diffrn_orient_matrix_UB_21 -0.03009
_diffrn_orient_matrix_UB_22 -0.08258
_diffrn_orient_matrix_UB_23 -0.05880
_diffrn_orient_matrix_UB_31 -0.06063
_diffrn_orient_matrix_UB_32 0.08707
_diffrn_orient_matrix_UB_33 -0.00972
_diffrn_radiation_source 'fine-focus sealed tube'
_diffrn_radiation_type ' MoK\a'
_diffrn_radiation_wavelength_id all
_diffrn_reflns_av_R_equivalents 0.023
_diffrn_reflns_limit_h_max 16
_diffrn_reflns_limit_h_min -15
_diffrn_reflns_limit_k_max 7
_diffrn_reflns_limit_k_min -7
_diffrn_reflns_limit_l_max 16
_diffrn_reflns_limit_l_min -16
_diffrn_reflns_number 1972
_diffrn_reflns_theta_full 25.03
_diffrn_reflns_theta_max 25.03
_exptl_absorpt_coefficient_mu 0.108
_exptl_absorpt_correction_type none
_exptl_crystal_colour Colourless
_exptl_crystal_density_diffrn 1.409
_exptl_crystal_density_method 'not measured'
_exptl_crystal_description Cube
_refine_diff_density_max 0.163
_refine_diff_density_min -0.240
_refine_diff_density_rms 0.034
_refine_ls_extinction_coef 0.012(6)
_refine_ls_extinction_expression Fc^*^=kFc[1+0.001xFc^2^\l^3^/sin(2\q)]^-1/4^
_refine_ls_extinction_method SHELXL
_refine_ls_goodness_of_fit_ref 1.044
_refine_ls_hydrogen_treatment noref
_refine_ls_matrix_type full
_refine_ls_number_parameters 88
_refine_ls_number_reflns 1057
_refine_ls_number_restraints 0
_refine_ls_restrained_S_all 1.044
_refine_ls_R_factor_all 0.0632
_refine_ls_R_factor_gt 0.0499
_refine_ls_shift/su_max 0.000
_refine_ls_shift/su_mean 0.000
_refine_ls_structure_factor_coef Fsqd
_refine_ls_weighting_details 'calc w=1/[\s^2^(Fo^2^)+(0.0649P)^2^+1.1907P] where P=(Fo^2^+2Fc^2^)/3'
_refine_ls_weighting_scheme calc
_refine_ls_wR_factor_gt 0.1277
_refine_ls_wR_factor_ref 0.1455
_reflns_number_gt 872
_reflns_number_total 1057
_reflns_threshold_expression >2sigma(I)
_cod_data_source_file b110049asup1.cif
_cod_data_source_block 2
_cod_depositor_comments
;
The following automatic conversions were performed:

'_symmetry_cell_setting' value 'Monoclinic' changed to 'monoclinic'
according to /home/saulius/struct/CIF-dictionaries/cif_core.dic
dictionary named 'cif_core.dic' version 2.4.2 from 2011-04-26.

Automatic conversion script
Id: cif_fix_values 1891 2012-01-12 08:04:46Z andrius 
;
_cod_original_cell_volume 1217.39(9)
_cod_original_sg_symbol_H-M 'C 2/c'
_cod_original_formula_sum 'C14 H10 O5 '
_cod_database_code 7111191

loop_
_symmetry_equiv_pos_as_xyz
+X,+Y,+Z
-X,-Y,-Z
'-X+ 1/2,-Y+ 1/2,-Z'
'+X+ 1/2,+Y+ 1/2,+Z'
'-X,+Y,-Z+ 1/2'
'+X,-Y,+Z+ 1/2'
'+X+ 1/2,-Y+ 1/2,+Z+ 1/2'
'-X+ 1/2,+Y+ 1/2,-Z+ 1/2'

loop_
_atom_site_label
_atom_site_type_symbol
_atom_site_fract_x
_atom_site_fract_y
_atom_site_fract_z
_atom_site_U_iso_or_equiv
_atom_site_adp_type
_atom_site_occupancy
_atom_site_symmetry_multiplicity
_atom_site_calc_flag
_atom_site_refinement_flags
O1 O 0.0000 0.3989(3) 0.2500 0.0669(7) Uani 1 2 d S
O2 O -0.02215(13) 0.1571(3) 0.09682(14) 0.0820(7) Uani 1 1 d .
O3 O 0.09325(14) 0.1623(3) 0.00074(14) 0.0832(7) Uani 1 1 d .
C1 C 0.06804(14) 0.5014(3) 0.20476(14) 0.0472(6) Uani 1 1 d .
C2 C 0.09719(14) 0.4181(3) 0.11979(14) 0.0457(5) Uani 1 1 d .
C3 C 0.17277(16) 0.5137(4) 0.07966(16) 0.0573(6) Uani 1 1 d .
C4 C 0.21614(17) 0.6858(4) 0.12109(18) 0.0657(7) Uani 1 1 d .
C5 C 0.18519(16) 0.7673(4) 0.20370(17) 0.0613(7) Uani 1 1 d .
C6 C 0.11287(16) 0.6745(3) 0.24667(16) 0.0572(6) Uani 1 1 d .
C8 C 0.05399(14) 0.2347(3) 0.06939(15) 0.0498(6) Uani 1 1 d .
H2 H -0.0388 0.0573 0.0631 0.123 Uiso 1 1 calc R
H3 H 0.1948 0.4417 0.0249 0.069 Uiso 1 1 d R
H4 H 0.2665 0.7473 0.0935 0.079 Uiso 1 1 d R
H5 H 0.2163 0.9016 0.2333 0.074 Uiso 1 1 d R
H6 H 0.0892 0.7332 0.3089 0.069 Uiso 1 1 d R

loop_
_atom_site_aniso_label
_atom_site_aniso_U_11
_atom_site_aniso_U_22
_atom_site_aniso_U_33
_atom_site_aniso_U_23
_atom_site_aniso_U_13
_atom_site_aniso_U_12
O1 0.0852(16) 0.0480(12) 0.0823(15) 0.000 0.0566(13) 0.000
O2 0.0793(12) 0.0853(13) 0.0919(13) -0.0284(10) 0.0449(10) -0.0314(10)
O3 0.0966(13) 0.0795(13) 0.0870(13) -0.0267(10) 0.0548(11) -0.0268(10)
C1 0.0458(11) 0.0497(12) 0.0498(11) 0.0084(9) 0.0187(9) 0.0048(9)
C2 0.0448(10) 0.0503(12) 0.0429(10) 0.0061(8) 0.0105(8) 0.0006(9)
C3 0.0588(13) 0.0685(15) 0.0482(11) -0.0005(10) 0.0194(10) -0.0086(11)
C4 0.0612(14) 0.0767(17) 0.0625(14) 0.0025(12) 0.0201(11) -0.0210(12)
C5 0.0547(13) 0.0640(15) 0.0646(14) -0.0039(11) 0.0085(10) -0.0106(10)
C6 0.0584(13) 0.0620(14) 0.0535(12) -0.0042(10) 0.0156(10) 0.0008(10)
C8 0.0484(11) 0.0556(13) 0.0488(11) 0.0050(9) 0.0174(9) -0.0009(9)

loop_
_atom_type_symbol
_atom_type_description
_atom_type_scat_dispersion_real
_atom_type_scat_dispersion_imag
_atom_type_scat_source
C C 0.0033 0.0016 'International Tables Vol C Tables 4.2.6.8 and 6.1.1.4'
H H 0.0000 0.0000 'International Tables Vol C Tables 4.2.6.8 and 6.1.1.4'
O O 0.0106 0.0060 'International Tables Vol C Tables 4.2.6.8 and 6.1.1.4'

loop_
_diffrn_radiation_wavelength
0.71073

loop_
_geom_angle_atom_site_label_1
_geom_angle_atom_site_label_2
_geom_angle_atom_site_label_3
_geom_angle
_geom_angle_site_symmetry_3
C1 O1 C1 120.1(2) 2
O1 C1 C6 121.10(17) .
O1 C1 C2 118.24(19) .
C6 C1 C2 120.45(18) .
C3 C2 C1 117.87(19) .
C3 C2 C8 117.50(18) .
C1 C2 C8 124.63(17) .
C4 C3 C2 121.3(2) .
C3 C4 C5 119.9(2) .
C6 C5 C4 120.3(2) .
C5 C6 C1 120.1(2) .
O3 C8 O2 122.2(2) .
O3 C8 C2 118.82(18) .
O2 C8 C2 119.02(18) .

loop_
_geom_bond_atom_site_label_1
_geom_bond_atom_site_label_2
_geom_bond_distance
_geom_bond_site_symmetry_2
O1 C1 1.376(2) .
O1 C1 1.376(2) 2
O2 C8 1.268(2) .
O3 C8 1.246(2) .
C1 C6 1.387(3) .
C1 C2 1.397(3) .
C2 C3 1.396(3) .
C2 C8 1.479(3) .
C3 C4 1.372(3) .
C4 C5 1.374(3) .
C5 C6 1.373(3) .
